data_2233408
loop_
_publ_author_name
'Rivera, Augusto'
'Trujillo, Ginna Paola'
'R\'ios-Motta, Jaime'
'Fejfarov\'a, Karla'
'Du\<sek, Michal'

_publ_section_title
;
 2,2'-[1,3-Diazinane-1,3-diylbis(methylene)]bis(4-bromophenol)
;
_journal_coeditor_code BX2397
_journal_issue 2
_journal_name_full 'Acta Crystallographica Section E'
_journal_page_first o498
_journal_paper_doi 10.1107/S1600536812001985
_journal_volume 68
_journal_year 2012
_chemical_formula_iupac 'C18 H20 Br2 N2 O2'
_chemical_formula_moiety 'C18 H20 Br2 N2 O2'
_chemical_formula_sum 'C18 H20 Br2 N2 O2'
_chemical_formula_weight 456.2
_chemical_name_systematic
;
2,2'-[1,3-Diazinane-1,3-diylbis(methylene)]bis(4-bromophenol)
;
_space_group_IT_number 19
_symmetry_cell_setting orthorhombic
_symmetry_space_group_name_Hall 'P 2ac 2ab'
_symmetry_space_group_name_H-M 'P 21 21 21'
_cell_angle_alpha 90
_cell_angle_beta 90
_cell_angle_gamma 90
_cell_formula_units_Z 4
_cell_length_a 5.9602(3)
_cell_length_b 17.2164(8)
_cell_length_c 17.7222(8)
_cell_measurement_reflns_used 8581
_cell_measurement_temperature 120.00
_cell_measurement_theta_max 67.03
_cell_measurement_theta_min 3.57
_cell_volume 1818.53(15)
_computing_cell_refinement 'CrysAlis PRO (Agilent, 2010)'
_computing_data_collection
;
CrysAlisPro (Agilent, 2010)
;
_computing_data_reduction 'CrysAlis PRO (Agilent, 2010)'
_computing_molecular_graphics 'DIAMOND (Brandenburg & Putz, 2005)'
_computing_publication_material 'JANA2006 (Pet\<r\'i\<cek <i>et al.</i>, 2006)'
_computing_structure_refinement 'JANA2006 (Pet\<r\'i\<cek <i>et al.</i>, 2006)'
_computing_structure_solution 'SIR2002 (Burla <i>et al.</i>, 2003)'
_diffrn_ambient_temperature 120
_diffrn_detector_area_resol_mean 10.3784
_diffrn_measured_fraction_theta_full 0.99
_diffrn_measured_fraction_theta_max 0.99
_diffrn_measurement_device 'four-cycle diffractometer'
_diffrn_measurement_device_type 'Agilent Xcalibur with an Atlas (Gemini ultra Cu) detector'
_diffrn_measurement_method 'Rotation method data acquisition using \w'
_diffrn_radiation_monochromator mirror
_diffrn_radiation_source 'Enhance Ultra (Cu) X-ray Source'
_diffrn_radiation_type 'Cu K\a'
_diffrn_radiation_wavelength 1.5418
_diffrn_reflns_av_R_equivalents 0.0343
_diffrn_reflns_av_sigmaI/netI 0.0227
_diffrn_reflns_limit_h_max 6
_diffrn_reflns_limit_h_min -7
_diffrn_reflns_limit_k_max 20
_diffrn_reflns_limit_k_min -20
_diffrn_reflns_limit_l_max 20
_diffrn_reflns_limit_l_min -21
_diffrn_reflns_number 14453
_diffrn_reflns_reduction_process
;
Integration of the CCD images was done by program CrysAlisPro
(Agilent, 2010). The same program was used for indexing of the
crystal shape and absorption correction.
;
_diffrn_reflns_theta_full 67.16
_diffrn_reflns_theta_max 67.16
_diffrn_reflns_theta_min 3.58
_diffrn_standards_number 0
_exptl_absorpt_coefficient_mu 5.76
_exptl_absorpt_correction_T_max 1
_exptl_absorpt_correction_T_min 0.63
_exptl_absorpt_correction_type multi-scan
_exptl_absorpt_process_details
;
(CrysAlis PRO; Agilent, 2010)
;
_exptl_crystal_colour colourless
_exptl_crystal_density_diffrn 1.6656
_exptl_crystal_density_method 'not measured'
_exptl_crystal_description plate
_exptl_crystal_F_000 912
_exptl_crystal_size_max 0.35
_exptl_crystal_size_mid 0.094
_exptl_crystal_size_min 0.034
_refine_diff_density_max 0.27
_refine_diff_density_min -0.34
_refine_ls_abs_structure_details 'Flack (1983), 1894 Friedel pairs'
_refine_ls_abs_structure_Flack 0.148(19)
_refine_ls_extinction_coef 36E1(7)
_refine_ls_extinction_method 'B-C type 1 Lorentzian isotropic (Becker & Coppens, 1974)'
_refine_ls_goodness_of_fit_ref 1.37
_refine_ls_hydrogen_treatment mixed
_refine_ls_number_constraints 74
_refine_ls_number_parameters 225
_refine_ls_number_reflns 3221
_refine_ls_number_restraints 2
_refine_ls_R_factor_all 0.0255
_refine_ls_R_factor_gt 0.0228
_refine_ls_shift/su_max 0.0091
_refine_ls_shift/su_mean 0.0003
_refine_ls_structure_factor_coef Fsqd
_refine_ls_weighting_details w=1/(\s^2^(I)+0.0004I^2^)
_refine_ls_weighting_scheme sigma
_refine_ls_wR_factor_gt 0.0541
_refine_ls_wR_factor_ref 0.0555
_reflns_number_gt 3014
_reflns_number_total 3221
_reflns_threshold_expression I>3\s(I)
_cod_data_source_file bx2397.cif
_cod_data_source_block I
_cod_database_code 2233408
_cod_database_fobs_code 2233408

loop_
_symmetry_equiv_pos_site_id
_symmetry_equiv_pos_as_xyz
1 x,y,z
2 -x+1/2,-y,z+1/2
3 -x,y+1/2,-z+1/2
4 x+1/2,-y+1/2,-z

loop_
_atom_site_type_symbol
_atom_site_label
_atom_site_fract_x
_atom_site_fract_y
_atom_site_fract_z
_atom_site_U_iso_or_equiv
_atom_site_adp_type
_atom_site_calc_flag
_atom_site_refinement_flags
_atom_site_occupancy
_atom_site_symmetry_multiplicity
Br Br1 0.51306(8) 0.332316(17) 1.176266(16) 0.04042(10) Uani d . 1 4
Br Br2 0.49477(6) 0.037552(13) 0.485209(15) 0.03305(8) Uani d . 1 4
O O1 0.9595(3) 0.38094(11) 0.87498(12) 0.0318(6) Uani d . 1 4
O O2 0.9653(3) 0.28722(12) 0.66366(12) 0.0326(6) Uani d . 1 4
N N1 0.5696(3) 0.35867(12) 0.80850(13) 0.0223(6) Uani d . 1 4
N N2 0.5782(4) 0.36259(13) 0.67419(14) 0.0260(7) Uani d . 1 4
C C1 0.4884(6) 0.32162(12) 0.74006(13) 0.0251(7) Uani d . 1 4
C C2 0.4815(6) 0.43895(13) 0.81379(15) 0.0275(7) Uani d . 1 4
C C3 0.5591(5) 0.48430(15) 0.74549(19) 0.0342(10) Uani d . 1 4
C C4 0.4950(7) 0.44293(13) 0.67271(15) 0.0339(8) Uani d . 1 4
C C5 0.5110(6) 0.31139(12) 0.87501(13) 0.0224(6) Uani d . 1 4
C C6 0.6347(4) 0.33698(14) 0.94497(16) 0.0214(7) Uani d . 1 4
C C7 0.8526(4) 0.36921(14) 0.94151(17) 0.0251(8) Uani d . 1 4
C C8 0.9639(4) 0.38989(13) 1.00746(17) 0.0275(8) Uani d . 1 4
C C9 0.8650(5) 0.37837(14) 1.07713(18) 0.0294(9) Uani d . 1 4
C C10 0.6495(5) 0.34704(14) 1.08040(17) 0.0264(8) Uani d . 1 4
C C11 0.5363(4) 0.32626(13) 1.01568(15) 0.0235(7) Uani d . 1 4
C C12 0.5203(6) 0.32261(13) 0.60354(14) 0.0269(7) Uani d . 1 4
C C13 0.6347(4) 0.24464(16) 0.59565(16) 0.0246(8) Uani d . 1 4
C C14 0.8500(4) 0.23092(16) 0.62571(16) 0.0260(8) Uani d . 1 4
C C15 0.9503(4) 0.15865(16) 0.61723(16) 0.0284(8) Uani d . 1 4
C C16 0.8460(5) 0.10008(17) 0.57645(17) 0.0286(8) Uani d . 1 4
C C17 0.6373(5) 0.11513(16) 0.54497(16) 0.0276(8) Uani d . 1 4
C C18 0.5310(5) 0.18583(14) 0.55486(14) 0.0243(7) Uani d . 1 4
H H1a 0.327469 0.323535 0.73903 0.0301 Uiso calc R 1 4
H H1b 0.537131 0.268477 0.73904 0.0301 Uiso calc R 1 4
H H2a 0.537922 0.463141 0.858761 0.0329 Uiso calc R 1 4
H H2b 0.320544 0.437631 0.814856 0.0329 Uiso calc R 1 4
H H3a 0.492548 0.53507 0.746197 0.041 Uiso calc R 1 4
H H3b 0.719001 0.490658 0.747452 0.041 Uiso calc R 1 4
H H4a 0.334638 0.442663 0.667524 0.0406 Uiso calc R 1 4
H H4b 0.559441 0.469861 0.63053 0.0406 Uiso calc R 1 4
H H5a 0.544072 0.257805 0.864932 0.0269 Uiso calc R 1 4
H H5b 0.352306 0.314336 0.883768 0.0269 Uiso calc R 1 4
H H8 1.111007 0.412416 1.004589 0.033 Uiso calc R 1 4
H H9 0.943604 0.39175 1.122599 0.0352 Uiso calc R 1 4
H H11 0.388666 0.304252 1.01925 0.0282 Uiso calc R 1 4
H H12a 0.559537 0.354959 0.561435 0.0322 Uiso calc R 1 4
H H12b 0.360679 0.315774 0.60079 0.0322 Uiso calc R 1 4
H H15 1.093883 0.149064 0.639922 0.0341 Uiso calc R 1 4
H H16 0.916522 0.050365 0.570166 0.0343 Uiso calc R 1 4
H H18 0.385015 0.194273 0.533472 0.0292 Uiso calc R 1 4
H H1o 0.868(5) 0.370(2) 0.8398(15) 0.0382 Uiso d TD 1 4
H H2o 0.884(5) 0.3266(14) 0.672(2) 0.0391 Uiso d TD 1 4

loop_
_atom_site_aniso_label
_atom_site_aniso_U_11
_atom_site_aniso_U_22
_atom_site_aniso_U_33
_atom_site_aniso_U_12
_atom_site_aniso_U_13
_atom_site_aniso_U_23
_atom_site_aniso_type_symbol
Br1 0.0547(2) 0.04237(16) 0.02419(15) -0.0043(2) 0.00098(18) 0.00131(11) Br
Br2 0.04040(16) 0.02472(13) 0.03402(15) -0.00507(16) -0.00497(17) -0.00090(10) Br
O1 0.0236(11) 0.0369(9) 0.0350(11) -0.0063(8) 0.0030(8) 0.0000(8) O
O2 0.0303(11) 0.0359(9) 0.0316(10) -0.0076(9) -0.0048(9) -0.0044(8) O
N1 0.0264(12) 0.0177(9) 0.0227(11) -0.0022(7) 0.0022(8) 0.0027(9) N
N2 0.0349(12) 0.0187(10) 0.0243(12) -0.0034(8) 0.0010(9) 0.0019(9) N
C1 0.0291(13) 0.0211(10) 0.0250(12) -0.0045(14) 0.0021(14) 0.0024(9) C
C2 0.0328(13) 0.0193(10) 0.0303(13) 0.0024(12) 0.0017(15) 0.0003(9) C
C3 0.049(2) 0.0172(11) 0.0367(17) -0.0016(11) 0.0032(13) 0.0024(11) C
C4 0.0483(15) 0.0235(11) 0.0298(13) 0.0023(16) 0.0057(19) 0.0069(9) C
C5 0.0221(12) 0.0196(9) 0.0256(11) -0.0050(13) 0.0029(14) 0.0017(8) C
C6 0.0202(12) 0.0159(11) 0.0281(14) -0.0005(10) -0.0020(10) 0.0021(10) C
C7 0.0229(13) 0.0173(11) 0.0351(16) 0.0026(10) 0.0018(11) 0.0034(11) C
C8 0.0233(14) 0.0170(10) 0.0421(15) -0.0023(10) -0.0081(12) 0.0035(10) C
C9 0.0354(15) 0.0160(12) 0.0366(17) 0.0013(11) -0.0112(12) -0.0026(11) C
C10 0.0363(15) 0.0165(12) 0.0265(15) 0.0026(11) 0.0004(11) 0.0027(10) C
C11 0.0248(14) 0.0174(10) 0.0281(13) 0.0036(10) -0.0006(11) 0.0024(9) C
C12 0.0306(14) 0.0264(11) 0.0236(12) 0.0002(13) -0.0007(14) 0.0033(9) C
C13 0.0252(13) 0.0278(13) 0.0208(13) -0.0026(10) 0.0011(11) 0.0017(11) C
C14 0.0221(13) 0.0337(14) 0.0222(14) -0.0064(11) -0.0005(10) 0.0021(12) C
C15 0.0244(15) 0.0355(13) 0.0254(13) 0.0016(11) -0.0006(10) 0.0023(11) C
C16 0.0305(15) 0.0295(14) 0.0259(15) 0.0045(11) 0.0012(11) 0.0030(12) C
C17 0.0284(14) 0.0296(14) 0.0248(14) -0.0042(11) 0.0028(11) 0.0041(12) C
C18 0.0221(14) 0.0291(11) 0.0217(11) -0.0043(11) -0.0009(11) 0.0052(9) C

loop_
_atom_type_symbol
_atom_type_scat_dispersion_real
_atom_type_scat_dispersion_imag
_atom_type_scat_source
C 0.0181 0.0091 'International Tables Vol C tables 4.2.6.8 and 6.1.1.1'
H 0.0000 0.0000 'International Tables Vol C tables 4.2.6.8 and 6.1.1.1'
Br -0.6763 1.2805 'International Tables Vol C tables 4.2.6.8 and 6.1.1.1'
N 0.0311 0.0180 'International Tables Vol C tables 4.2.6.8 and 6.1.1.1'
O 0.0492 0.0322 'International Tables Vol C tables 4.2.6.8 and 6.1.1.1'

loop_
_geom_angle_atom_site_label_1
_geom_angle_atom_site_label_2
_geom_angle_atom_site_label_3
_geom_angle
C7 O1 H1o 108(2)
C14 O2 H2o 111(2)
C1 N1 C2 110.1(2)
C1 N1 C5 110.24(19)
C2 N1 C5 112.4(2)
C1 N2 C4 110.1(2)
C1 N2 C12 111.6(2)
C4 N2 C12 110.3(2)
N1 C1 N2 109.4(2)
N1 C1 H1a 109.4712
N1 C1 H1b 109.4714
N2 C1 H1a 109.4709
N2 C1 H1b 109.4715
H1a C1 H1b 109.5538
N1 C2 C3 108.8(2)
N1 C2 H2a 109.4711
N1 C2 H2b 109.4713
C3 C2 H2a 109.4717
C3 C2 H2b 109.471
H2a C2 H2b 110.1093
C2 C3 C4 111.1(2)
C2 C3 H3a 109.4713
C2 C3 H3b 109.4711
C4 C3 H3a 109.4717
C4 C3 H3b 109.4711
H3a C3 H3b 107.8053
N2 C4 C3 109.9(2)
N2 C4 H4a 109.4721
N2 C4 H4b 109.4708
C3 C4 H4a 109.4712
C3 C4 H4b 109.4711
H4a C4 H4b 109.0337
N1 C5 C6 112.3(2)
N1 C5 H5a 109.4708
N1 C5 H5b 109.4703
C6 C5 H5a 109.4717
C6 C5 H5b 109.4716
H5a C5 H5b 106.4462
C5 C6 C7 121.9(3)
C5 C6 C11 119.6(2)
C7 C6 C11 118.5(2)
O1 C7 C6 121.9(3)
O1 C7 C8 118.0(2)
C6 C7 C8 120.2(3)
C7 C8 C9 120.7(3)
C7 C8 H8 119.6439
C9 C8 H8 119.6447
C8 C9 C10 119.0(3)
C8 C9 H9 120.4851
C10 C9 H9 120.4852
Br1 C10 C9 118.9(2)
Br1 C10 C11 120.0(2)
C9 C10 C11 121.1(3)
C6 C11 C10 120.5(2)
C6 C11 H11 119.773
C10 C11 H11 119.7736
N2 C12 C13 112.9(2)
N2 C12 H12a 109.4712
N2 C12 H12b 109.4714
C13 C12 H12a 109.471
C13 C12 H12b 109.471
H12a C12 H12b 105.8417
C12 C13 C14 121.6(2)
C12 C13 C18 119.6(2)
C14 C13 C18 118.7(2)
O2 C14 C13 121.7(2)
O2 C14 C15 118.2(2)
C13 C14 C15 120.1(2)
C14 C15 C16 121.0(2)
C14 C15 H15 119.5034
C16 C15 H15 119.5043
C15 C16 C17 118.4(3)
C15 C16 H16 120.817
C17 C16 H16 120.8173
Br2 C17 C16 119.5(2)
Br2 C17 C18 118.9(2)
C16 C17 C18 121.6(3)
C13 C18 C17 120.2(3)
C13 C18 H18 119.8928
C17 C18 H18 119.8919

loop_
_geom_bond_atom_site_label_1
_geom_bond_atom_site_label_2
_geom_bond_distance
Br1 C10 1.901(3)
Br2 C17 1.905(3)
O1 C7 1.355(4)
O1 H1o 0.85(3)
O2 C14 1.365(3)
O2 H2o 0.85(3)
N1 C1 1.453(3)
N1 C2 1.481(3)
N1 C5 1.474(3)
N2 C1 1.465(3)
N2 C4 1.470(3)
N2 C12 1.470(3)
C1 H1a 0.96
C1 H1b 0.96
C2 C3 1.513(4)
C2 H2a 0.96
C2 H2b 0.96
C3 C4 1.522(4)
C3 H3a 0.96
C3 H3b 0.96
C4 H4a 0.96
C4 H4b 0.96
C5 C6 1.508(4)
C5 H5a 0.96
C5 H5b 0.96
C6 C7 1.413(4)
C6 C11 1.396(4)
C7 C8 1.390(4)
C8 C9 1.382(4)
C8 H8 0.96
C9 C10 1.394(4)
C9 H9 0.96
C10 C11 1.378(4)
C11 H11 0.96
C12 C13 1.512(4)
C12 H12a 0.96
C12 H12b 0.96
C13 C14 1.410(4)
C13 C18 1.389(4)
C14 C15 1.388(4)
C15 C16 1.388(4)
C15 H15 0.96
C16 C17 1.388(4)
C16 H16 0.96
C17 C18 1.383(4)
C18 H18 0.96

loop_
_geom_hbond_atom_site_label_D
_geom_hbond_atom_site_label_H
_geom_hbond_atom_site_label_A
_geom_hbond_site_symmetry_A
_geom_hbond_distance_DH
_geom_hbond_distance_HA
_geom_hbond_distance_DA
_geom_hbond_angle_DHA
_geom_hbond_publ_flag
O1 H1o N1 . 0.85(3) 1.87(3) 2.634(3) 148(3) yes
O2 H2o N2 . 0.85(3) 1.92(3) 2.654(3) 144(3) yes
. . . . . . . . .
C11 H11 Cg2 3_457 0.96 2.96 3.632(2) 128 y

loop_
_cod_related_entry_id
_cod_related_entry_database
_cod_related_entry_code
1 ChemSpider 30657391
